data_7103819
loop_
_publ_author_name
'Wolfgang H. Runde'
'Amanda C. Bean'
'Brian L. Scott'

_publ_section_title
;
Synthesis and characterization of a channel
framework in K3Am3(I03)12.HIO3
;
_journal_name_full 'Chemical communications (Cambridge, England)'
_journal_paper_doi 10.1039/b304530g
_journal_year 2003
_chemical_formula_sum 'Am3 H I13 K3 O39'
_chemical_formula_weight 3121.01
_chemical_name_systematic
;
?
;
_space_group_IT_number 161
_symmetry_cell_setting trigonal
_symmetry_space_group_name_Hall 'R 3 -2"c'
_symmetry_space_group_name_H-M 'R 3 c :H'
_atom_sites_solution_hydrogens geom
_atom_sites_solution_primary direct
_atom_sites_solution_secondary difmap
_audit_creation_method SHELXL-97
_cell_angle_alpha 90.00
_cell_angle_beta 90.00
_cell_angle_gamma 120.00
_cell_formula_units_Z 6
_cell_length_a 22.096(6)
_cell_length_b 22.096(6)
_cell_length_c 13.436(4)
_cell_measurement_temperature 203(2)
_cell_volume 5681(3)
_computing_cell_refinement 'Bruker SAINT (v. 5.00, Bruker 1998)'
_computing_data_collection 'Siemens SMART (v. 4.202, Siemens 1996)'
_computing_data_reduction 'Bruker SAINT (v. 5.00, Bruker 1998)'
_computing_molecular_graphics 'Bruker AXS SHEXTL (v. 5.10)'
_computing_publication_material 'SHELXL-97 (Sheldrick, 1997)'
_computing_structure_refinement 'SHELXL-97 (Sheldrick, 1997)'
_computing_structure_solution 'SHELXS-97 (Sheldrick, 1990)'
_diffrn_ambient_temperature 203(2)
_diffrn_measured_fraction_theta_full 0.997
_diffrn_measured_fraction_theta_max 0.997
_diffrn_measurement_device_type 'Bruker P4/CCD'
_diffrn_measurement_method '/w and /f scans'
_diffrn_radiation_monochromator graphite
_diffrn_radiation_source 'fine-focus sealed tube'
_diffrn_radiation_type MoK\a
_diffrn_radiation_wavelength 0.71073
_diffrn_reflns_av_R_equivalents 0.0908
_diffrn_reflns_av_sigmaI/netI 0.0538
_diffrn_reflns_limit_h_max 25
_diffrn_reflns_limit_h_min -26
_diffrn_reflns_limit_k_max 26
_diffrn_reflns_limit_k_min -24
_diffrn_reflns_limit_l_max 8
_diffrn_reflns_limit_l_min -16
_diffrn_reflns_number 8749
_diffrn_reflns_theta_full 25.35
_diffrn_reflns_theta_max 25.35
_diffrn_reflns_theta_min 1.84
_diffrn_standards_decay_% '< 2'
_exptl_absorpt_coefficient_mu 17.067
_exptl_absorpt_correction_T_max 0.71
_exptl_absorpt_correction_T_min 0.07
_exptl_absorpt_correction_type empirical
_exptl_absorpt_process_details 'SADABS (Sheldrick, 1996)'
_exptl_crystal_colour pink
_exptl_crystal_density_diffrn 5.473
_exptl_crystal_density_method 'not measured'
_exptl_crystal_description needle
_exptl_crystal_F_000 8064
_exptl_crystal_size_max 0.15
_exptl_crystal_size_mid 0.05
_exptl_crystal_size_min 0.02
_refine_diff_density_max 4.321
_refine_diff_density_min -4.148
_refine_diff_density_rms 0.561
_refine_ls_abs_structure_details 'Flack H D (1983), Acta Cryst. A39, 876-881'
_refine_ls_abs_structure_Flack 0.00(7)
_refine_ls_extinction_method none
_refine_ls_goodness_of_fit_ref 1.545
_refine_ls_hydrogen_treatment mixed
_refine_ls_matrix_type full
_refine_ls_number_parameters 106
_refine_ls_number_reflns 1930
_refine_ls_number_restraints 1
_refine_ls_restrained_S_all 1.544
_refine_ls_R_factor_all 0.0695
_refine_ls_R_factor_gt 0.0628
_refine_ls_shift/su_max 0.000
_refine_ls_shift/su_mean 0.000
_refine_ls_structure_factor_coef Fsqd
_refine_ls_weighting_details 'calc w=1/[\s^2^(Fo^2^)+(0.0566P)^2^+0.0000P] where P=(Fo^2^+2Fc^2^)/3'
_refine_ls_weighting_scheme calc
_refine_ls_wR_factor_gt 0.1314
_refine_ls_wR_factor_ref 0.1328
_reflns_number_gt 1804
_reflns_number_total 1930
_reflns_threshold_expression >2sigma(I)
_cod_data_source_file b304530g.txt
_cod_data_source_block ccd681
_cod_original_sg_symbol_H-M R3c
_cod_original_formula_sum 'H Am3 I13 K3 O39'
_cod_database_code 7103819

loop_
_symmetry_equiv_pos_as_xyz
'x, y, z'
'-y, x-y, z'
'-x+y, -x, z'
'-y, -x, z+1/2'
'-x+y, y, z+1/2'
'x, x-y, z+1/2'
'x+2/3, y+1/3, z+1/3'
'-y+2/3, x-y+1/3, z+1/3'
'-x+y+2/3, -x+1/3, z+1/3'
'-y+2/3, -x+1/3, z+5/6'
'-x+y+2/3, y+1/3, z+5/6'
'x+2/3, x-y+1/3, z+5/6'
'x+1/3, y+2/3, z+2/3'
'-y+1/3, x-y+2/3, z+2/3'
'-x+y+1/3, -x+2/3, z+2/3'
'-y+1/3, -x+2/3, z+7/6'
'-x+y+1/3, y+2/3, z+7/6'
'x+1/3, x-y+2/3, z+7/6'

loop_
_atom_site_label
_atom_site_type_symbol
_atom_site_fract_x
_atom_site_fract_y
_atom_site_fract_z
_atom_site_U_iso_or_equiv
_atom_site_adp_type
_atom_site_occupancy
_atom_site_symmetry_multiplicity
_atom_site_calc_flag
_atom_site_refinement_flags
_atom_site_disorder_assembly
_atom_site_disorder_group
Am1 Am 0.63065(5) 0.49707(5) 0.85926(8) 0.0102(3) Uani 1 1 d . . .
K1 K 0.5528(3) 0.3231(3) 1.0700(6) 0.0113(14) Uiso 1 1 d . . .
I1 I 0.6667 0.3333 0.8753(6) 0.070(2) Uani 1 3 d S . .
I2 I 0.55008(11) 0.47729(10) 1.11671(17) 0.0147(5) Uani 1 1 d . . .
I3 I 0.78254(11) 0.62195(10) 1.04311(16) 0.0133(5) Uani 1 1 d . . .
I4 I 0.63386(10) 0.66219(10) 0.98632(17) 0.0143(5) Uani 1 1 d . . .
I5 I 0.47899(13) 0.29004(13) 0.7918(2) 0.0277(6) Uani 1 1 d . . .
O1 O 0.672(2) 0.405(2) 0.960(3) 0.075(11) Uiso 1 1 d . . .
O2 O 0.4691(13) 0.4676(14) 1.081(2) 0.030(6) Uiso 1 1 d . . .
O3 O 0.5693(12) 0.4393(12) 1.0109(19) 0.025(6) Uiso 1 1 d . . .
O4 O 0.5179(12) 0.3931(12) 1.1815(18) 0.021(5) Uiso 1 1 d . . .
O5 O 0.8522(11) 0.6949(11) 0.9772(17) 0.014(5) Uiso 1 1 d . . .
O6 O 0.8308(12) 0.5827(12) 1.0882(18) 0.021(5) Uiso 1 1 d . . .
O7 O 0.7458(11) 0.5655(11) 0.9381(17) 0.014(5) Uiso 1 1 d . . .
O8 O 0.7299(14) 0.7105(14) 0.997(2) 0.036(7) Uiso 1 1 d . . .
O9 O 0.6265(10) 0.5768(10) 0.9824(17) 0.011(5) Uiso 1 1 d . . .
O10 O 0.6096(12) 0.6623(11) 1.1137(18) 0.018(5) Uiso 1 1 d . . .
O11 O 0.5579(17) 0.3632(17) 0.828(3) 0.050(8) Uiso 1 1 d . . .
O12 O 0.4803(15) 0.3181(16) 0.667(3) 0.042(8) Uiso 1 1 d . . .
O13 O 0.5179(14) 0.2344(13) 0.768(2) 0.034(7) Uiso 1 1 d . . .

loop_
_atom_site_aniso_label
_atom_site_aniso_U_11
_atom_site_aniso_U_22
_atom_site_aniso_U_33
_atom_site_aniso_U_23
_atom_site_aniso_U_13
_atom_site_aniso_U_12
Am1 0.0075(5) 0.0109(6) 0.0098(6) -0.0020(5) 0.0006(5) 0.0028(5)
I1 0.055(2) 0.055(2) 0.101(6) 0.000 0.000 0.0273(11)
I2 0.0143(10) 0.0124(10) 0.0137(12) 0.0030(9) 0.0003(9) 0.0039(9)
I3 0.0111(10) 0.0125(10) 0.0120(12) -0.0001(8) 0.0003(8) 0.0026(8)
I4 0.0166(10) 0.0121(10) 0.0165(13) 0.0001(9) -0.0030(9) 0.0089(9)
I5 0.0362(14) 0.0246(12) 0.0288(16) 0.0023(11) 0.0000(11) 0.0201(11)

loop_
_atom_type_symbol
_atom_type_description
_atom_type_scat_dispersion_real
_atom_type_scat_dispersion_imag
_atom_type_scat_source
O O 0.0106 0.0060 'International Tables Vol C Tables 4.2.6.8 and 6.1.1.4'
H H 0.0000 0.0000 'International Tables Vol C Tables 4.2.6.8 and 6.1.1.4'
I I -0.4742 1.8119 'International Tables Vol C Tables 4.2.6.8 and 6.1.1.4'
K K 0.2009 0.2494 'International Tables Vol C Tables 4.2.6.8 and 6.1.1.4'
Am Am -7.8986 4.5125 'International Tables Vol C Tables 4.2.6.8 and 6.1.1.4'

loop_
_geom_angle_atom_site_label_1
_geom_angle_atom_site_label_2
_geom_angle_atom_site_label_3
_geom_angle
_geom_angle_site_symmetry_1
_geom_angle_site_symmetry_3
_geom_angle_publ_flag
O13 Am1 O3 128.6(9) 3_665 . ?
O13 Am1 O4 67.2(8) 3_665 4_664 ?
O3 Am1 O4 136.7(8) . 4_664 ?
O13 Am1 O9 139.1(8) 3_665 . ?
O3 Am1 O9 66.4(7) . . ?
O4 Am1 O9 132.6(7) 4_664 . ?
O13 Am1 O7 70.2(8) 3_665 . ?
O3 Am1 O7 95.5(8) . . ?
O4 Am1 O7 126.4(8) 4_664 . ?
O9 Am1 O7 70.5(7) . . ?
O13 Am1 O5 133.0(8) 3_665 12_454 ?
O3 Am1 O5 85.0(8) . 12_454 ?
O4 Am1 O5 66.0(7) 4_664 12_454 ?
O9 Am1 O5 80.0(7) . 12_454 ?
O7 Am1 O5 147.3(7) . 12_454 ?
O13 Am1 O10 91.5(8) 3_665 14_654 ?
O3 Am1 O10 135.6(8) . 14_654 ?
O4 Am1 O10 70.5(8) 4_664 14_654 ?
O9 Am1 O10 70.5(7) . 14_654 ?
O7 Am1 O10 79.8(7) . 14_654 ?
O5 Am1 O10 77.3(7) 12_454 14_654 ?
O13 Am1 O11 80.9(10) 3_665 . ?
O3 Am1 O11 70.9(10) . . ?
O4 Am1 O11 73.6(10) 4_664 . ?
O9 Am1 O11 134.7(9) . . ?
O7 Am1 O11 129.1(9) . . ?
O5 Am1 O11 82.0(9) 12_454 . ?
O10 Am1 O11 143.4(9) 14_654 . ?
O13 Am1 O1 66.9(10) 3_665 . ?
O3 Am1 O1 62.0(10) . . ?
O4 Am1 O1 118.8(10) 4_664 . ?
O9 Am1 O1 108.6(9) . . ?
O7 Am1 O1 69.1(10) . . ?
O5 Am1 O1 136.2(10) 12_454 . ?
O10 Am1 O1 146.5(10) 14_654 . ?
O11 Am1 O1 61.2(11) . . ?
O13 Am1 K1 37.1(7) 3_665 4_664 ?
O3 Am1 K1 140.0(6) . 4_664 ?
O4 Am1 K1 30.7(5) 4_664 4_664 ?
O9 Am1 K1 153.3(5) . 4_664 ?
O7 Am1 K1 104.0(5) . 4_664 ?
O5 Am1 K1 96.0(5) 12_454 4_664 ?
O10 Am1 K1 82.8(5) 14_654 4_664 ?
O11 Am1 K1 69.6(8) . 4_664 ?
O1 Am1 K1 92.7(8) . 4_664 ?
O13 Am1 K1 101.5(6) 3_665 . ?
O3 Am1 K1 28.8(6) . . ?
O4 Am1 K1 123.6(6) 4_664 . ?
O9 Am1 K1 93.2(5) . . ?
O7 Am1 K1 95.3(5) . . ?
O5 Am1 K1 100.2(5) 12_454 . ?
O10 Am1 K1 163.7(5) 14_654 . ?
O11 Am1 K1 50.0(8) . . ?
O1 Am1 K1 38.2(8) . . ?
K1 Am1 K1 113.51(12) 4_664 . ?
O1 K1 O3 116.2(12) 2_655 . ?
O1 K1 O4 175.1(12) 2_655 . ?
O3 K1 O4 60.0(8) . . ?
O1 K1 O6 110.1(11) 2_655 2_655 ?
O3 K1 O6 102.1(7) . 2_655 ?
O4 K1 O6 74.3(7) . 2_655 ?
O1 K1 O1 62.0(18) 2_655 . ?
O3 K1 O1 63.6(10) . . ?
O4 K1 O1 113.1(10) . . ?
O6 K1 O1 151.7(11) 2_655 . ?
O1 K1 O13 122.6(11) 2_655 6 ?
O3 K1 O13 119.6(8) . 6 ?
O4 K1 O13 60.4(8) . 6 ?
O6 K1 O13 70.2(8) 2_655 6 ?
O1 K1 O13 137.8(11) . 6 ?
O1 K1 O12 77.7(11) 2_655 6 ?
O3 K1 O12 161.4(8) . 6 ?
O4 K1 O12 106.7(8) . 6 ?
O6 K1 O12 60.1(7) 2_655 6 ?
O1 K1 O12 134.6(10) . 6 ?
O13 K1 O12 52.0(8) 6 6 ?
O1 K1 O11 64.8(11) 2_655 . ?
O3 K1 O11 57.3(8) . . ?
O4 K1 O11 113.1(8) . . ?
O6 K1 O11 97.7(8) 2_655 . ?
O1 K1 O11 54.0(10) . . ?
O13 K1 O11 167.2(8) 6 . ?
O12 K1 O11 126.3(8) 6 . ?
O1 K1 O7 60.9(11) 2_655 2_655 ?
O3 K1 O7 115.4(7) . 2_655 ?
O4 K1 O7 122.9(7) . 2_655 ?
O6 K1 O7 50.0(6) 2_655 2_655 ?
O1 K1 O7 111.6(10) . 2_655 ?
O13 K1 O7 104.0(7) 6 2_655 ?
O12 K1 O7 58.8(7) 6 2_655 ?
O11 K1 O7 69.5(7) . 2_655 ?
O1 K1 I2 145.1(10) 2_655 . ?
O3 K1 I2 29.8(6) . . ?
O4 K1 I2 30.7(5) . . ?
O6 K1 I2 91.6(5) 2_655 . ?
O1 K1 I2 85.8(9) . . ?
O13 K1 I2 89.8(6) 6 . ?
O12 K1 I2 137.1(6) 6 . ?
O11 K1 I2 86.1(6) . . ?
O7 K1 I2 128.0(4) 2_655 . ?
O1 K1 I1 30.4(10) 2_655 . ?
O3 K1 I1 88.1(6) . . ?
O4 K1 I1 144.8(6) . . ?
O6 K1 I1 131.3(6) 2_655 . ?
O1 K1 I1 32.4(9) . . ?
O13 K1 I1 143.0(6) 6 . ?
O12 K1 I1 107.6(6) 6 . ?
O11 K1 I1 48.8(6) . . ?
O7 K1 I1 82.4(4) 2_655 . ?
I2 K1 I1 115.3(2) . . ?
O1 K1 I3 85.4(10) 2_655 2_655 ?
O3 K1 I3 119.8(6) . 2_655 ?
O4 K1 I3 99.1(6) . 2_655 ?
O6 K1 I3 25.3(5) 2_655 2_655 ?
O1 K1 I3 139.9(9) . 2_655 ?
O13 K1 I3 78.5(6) 6 2_655 ?
O12 K1 I3 45.9(5) 6 2_655 ?
O11 K1 I3 92.4(6) . 2_655 ?
O7 K1 I3 28.4(4) 2_655 2_655 ?
I2 K1 I3 116.04(18) . 2_655 ?
I1 K1 I3 110.3(2) . 2_655 ?
O1 I1 O1 88.2(17) 3_665 2_655 ?
O1 I1 O1 88.2(17) 3_665 . ?
O1 I1 O1 88.2(17) 2_655 . ?
O1 I1 K1 39.3(12) 3_665 2_655 ?
O1 I1 K1 50.1(13) 2_655 2_655 ?
O1 I1 K1 95.8(12) . 2_655 ?
O1 I1 K1 50.1(13) 3_665 3_665 ?
O1 I1 K1 95.8(12) 2_655 3_665 ?
O1 I1 K1 39.3(12) . 3_665 ?
K1 I1 K1 71.9(2) 2_655 3_665 ?
O1 I1 K1 95.8(12) 3_665 . ?
O1 I1 K1 39.3(12) 2_655 . ?
O1 I1 K1 50.1(13) . . ?
K1 I1 K1 71.9(2) 2_655 . ?
K1 I1 K1 71.9(2) 3_665 . ?
O2 I2 O3 100.9(12) . . ?
O2 I2 O4 98.7(12) . . ?
O3 I2 O4 87.9(11) . . ?
O2 I2 K1 110.1(9) . . ?
O3 I2 K1 44.2(8) . . ?
O4 I2 K1 44.5(7) . . ?
O6 I3 O7 95.9(10) . . ?
O6 I3 O5 98.6(10) . . ?
O7 I3 O5 97.1(10) . . ?
O6 I3 K1 38.7(8) . 3_665 ?
O7 I3 K1 65.4(7) . 3_665 ?
O5 I3 K1 123.8(7) . 3_665 ?
O10 I4 O9 99.0(10) . . ?
O10 I4 O8 100.7(12) . . ?
O9 I4 O8 94.8(11) . . ?
O11 I5 O12 95.9(15) . . ?
O11 I5 O13 94.7(13) . . ?
O12 I5 O13 97.9(13) . . ?
O11 I5 K1 97.6(11) . 6_554 ?
O12 I5 K1 57.9(10) . 6_554 ?
O13 I5 K1 39.9(9) . 6_554 ?
O11 I5 K1 56.3(12) . . ?
O12 I5 K1 151.9(10) . . ?
O13 I5 K1 90.0(9) . . ?
K1 I5 K1 124.71(15) 6_554 . ?
I1 O1 K1 110.3(17) . 3_665 ?
I1 O1 K1 97.5(16) . . ?
K1 O1 K1 107.9(15) 3_665 . ?
I1 O1 Am1 112.9(17) . . ?
K1 O1 Am1 123.7(16) 3_665 . ?
K1 O1 Am1 100.6(12) . . ?
I2 O3 Am1 128.0(12) . . ?
I2 O3 K1 106.1(11) . . ?
Am1 O3 K1 123.8(10) . . ?
I2 O4 Am1 128.6(11) . 4_665 ?
I2 O4 K1 104.8(11) . . ?
Am1 O4 K1 119.9(9) 4_665 . ?
I3 O5 Am1 135.1(12) . 18_554 ?
I3 O6 K1 116.0(11) . 3_665 ?
I3 O7 Am1 137.7(11) . . ?
I3 O7 K1 86.2(8) . 3_665 ?
Am1 O7 K1 105.3(7) . 3_665 ?
I4 O9 Am1 138.8(11) . . ?
I4 O10 Am1 131.2(11) . 9_565 ?
I5 O11 Am1 149.1(17) . . ?
I5 O11 K1 97.9(13) . . ?
Am1 O11 K1 93.6(10) . . ?
I5 O12 K1 95.3(11) . 6_554 ?
I5 O13 Am1 129.1(14) . 2_655 ?
I5 O13 K1 114.8(12) . 6_554 ?
Am1 O13 K1 111.4(10) 2_655 6_554 ?

loop_
_geom_bond_atom_site_label_1
_geom_bond_atom_site_label_2
_geom_bond_distance
_geom_bond_site_symmetry_2
_geom_bond_publ_flag
Am1 O13 2.42(3) 3_665 ?
Am1 O3 2.43(3) . ?
Am1 O4 2.43(2) 4_664 ?
Am1 O9 2.45(2) . ?
Am1 O7 2.46(2) . ?
Am1 O5 2.49(2) 12_454 ?
Am1 O10 2.51(2) 14_654 ?
Am1 O11 2.60(3) . ?
Am1 O1 2.93(4) . ?
Am1 K1 4.300(8) 4_664 ?
Am1 K1 4.375(7) . ?
K1 O1 2.40(4) 2_655 ?
K1 O3 2.53(3) . ?
K1 O4 2.53(2) . ?
K1 O6 2.61(2) 2_655 ?
K1 O1 2.75(4) . ?
K1 O13 2.78(3) 6 ?
K1 O12 3.35(3) 6 ?
K1 O11 3.36(4) . ?
K1 O7 3.42(2) 2_655 ?
K1 I2 3.494(7) . ?
K1 I1 3.557(10) . ?
K1 I3 3.751(7) 2_655 ?
I1 O1 1.92(4) 3_665 ?
I1 O1 1.92(4) 2_655 ?
I1 O1 1.92(4) . ?
I1 K1 3.557(10) 2_655 ?
I1 K1 3.557(10) 3_665 ?
I2 O2 1.76(3) . ?
I2 O3 1.81(3) . ?
I2 O4 1.84(2) . ?
I3 O6 1.78(2) . ?
I3 O7 1.79(2) . ?
I3 O5 1.81(2) . ?
I3 K1 3.751(7) 3_665 ?
I4 O10 1.79(2) . ?
I4 O9 1.81(2) . ?
I4 O8 1.84(3) . ?
I5 O11 1.75(3) . ?
I5 O12 1.78(3) . ?
I5 O13 1.85(3) . ?
I5 K1 3.936(8) 6_554 ?
O1 K1 2.40(4) 3_665 ?
O4 Am1 2.43(2) 4_665 ?
O5 Am1 2.49(2) 18_554 ?
O6 K1 2.61(2) 3_665 ?
O7 K1 3.42(2) 3_665 ?
O10 Am1 2.51(2) 9_565 ?
O12 K1 3.35(3) 6_554 ?
O13 Am1 2.42(3) 2_655 ?
O13 K1 2.78(3) 6_554 ?
